data_1569979
loop_
_publ_author_name
'Qiu, Qianfeng'
'Qi, Qingkai'
'Usuba, Junichi'
'Lee, Karina'
'Aprahamian, Ivan'
'Han, Grace G. D.'

_publ_section_title
;
 Visible light activated energy storage in solid-state Azo-BF<sub>2</sub>
 switches.
;
_journal_issue 41
_journal_name_full 'Chemical science'
_journal_page_first 11359
_journal_page_last 11364
_journal_paper_doi 10.1039/d3sc03465h
_journal_volume 14
_journal_year 2023
_chemical_formula_moiety '0.5(C29 H35 B F2 N4 O2), 0.5(C29 H33 B F2 N4 O2)'
_chemical_formula_sum 'C29 H34 B F2 N4 O2'
_chemical_formula_weight 519.41
_space_group_crystal_system triclinic
_space_group_IT_number 2
_space_group_name_Hall '-P 1'
_space_group_name_H-M_alt 'P -1'
_atom_sites_solution_hydrogens geom
_atom_sites_solution_primary dual
_audit_creation_date 2023-04-20
_audit_creation_method
;
Olex2 1.5
(compiled 2023.03.06 svn.rbb2c1857 for OlexSys, GUI svn.r6748)
;
_audit_update_record
;
2023-04-20 deposited with the CCDC.	2023-09-18 downloaded from the CCDC.
;
_cell_angle_alpha 90.122(2)
_cell_angle_beta 109.885(3)
_cell_angle_gamma 89.203(3)
_cell_formula_units_Z 4
_cell_length_a 7.2509(3)
_cell_length_b 41.2972(9)
_cell_length_c 9.7380(2)
_cell_measurement_reflns_used 18354
_cell_measurement_temperature 100.0(3)
_cell_measurement_theta_max 79.7850
_cell_measurement_theta_min 3.1830
_cell_volume 2741.83(15)
_computing_cell_refinement 'CrysAlisPro 1.171.42.80a (Rigaku OD, 2023)'
_computing_data_collection 'CrysAlisPro 1.171.42.80a (Rigaku OD, 2023)'
_computing_data_reduction 'CrysAlisPro 1.171.42.80a (Rigaku OD, 2023)'
_computing_molecular_graphics
;
O. V. Dolomanov, L. J. Bourhis, R. J. Gildea, J. A. K. Howard and H. Puschmann,
OLEX2: a complete structure solution, refinement and analysis program.
J. Appl. Cryst. (2009). 42, 339-341.
;
_computing_publication_material
;
O. V. Dolomanov, L. J. Bourhis, R. J. Gildea, J. A. K. Howard and H. Puschmann,
OLEX2: a complete structure solution, refinement and analysis program.
J. Appl. Cryst. (2009). 42, 339-341.
;
_computing_structure_refinement 'SHELXL 2018/3 (Sheldrick, 2015)'
_computing_structure_solution 'SHELXT 2018/2 (Sheldrick, 2018)'
_diffrn_ambient_environment N~2~
_diffrn_ambient_temperature 100.0(3)
_diffrn_detector 'Hybrid Pixel Array Detector'
_diffrn_detector_area_resol_mean 10.0000
_diffrn_detector_type HyPix
_diffrn_measured_fraction_theta_full 0.993
_diffrn_measured_fraction_theta_max 0.964
_diffrn_measurement_details
;
List of Runs (angles in degrees, time in seconds):

  # Type    Start    End  Width  t~exp~   \w     \q     \k     \f   Frames
#--------------------------------------------------------------------------
  1  \w   -118.00 -55.00   0.50    1.72    --  -46.85-155.00 120.00  126
  2  \w    -82.00 -11.00   0.50    1.72    --  -46.85 120.00   2.00  142
  3  \w   -103.00 -30.00   0.50    1.72    --  -46.85 155.00 159.00  146
  4  \w     33.00  90.00   0.50    1.72    --   46.85-120.00 -82.00  114
  5  \w     52.00 114.00   0.50    1.72    --   46.85-155.00 120.00  124
  6  \w   -141.00 -55.00   0.50    6.89    --  -91.75-155.00 120.00  172
  7  \w   -161.00 -79.00   0.50    6.89    --  -91.75-120.00 -82.00  164
  8  \w   -103.00 -30.00   0.50    6.89    --  -91.75 155.00 159.00  146
  9  \w    -82.00 -22.00   0.50    6.89    --  -91.75 120.00   2.00  120
 10  \w    100.00 178.00   0.50    6.89    --  113.25 120.00   2.00  156
 11  \w     52.00 123.50   0.50    6.89    --  113.25-155.00 120.00  143
 12  \w     44.00 107.00   0.50    6.89    --  113.25-120.00 -82.00  126
 13  \w     77.00 159.00   0.50    6.89    --  113.25 155.00 159.00  164
 14  \w   -118.00 -34.00   0.50    1.72    --  -46.85 -46.00  14.74  168
 15  \w    -39.00  29.00   0.50    1.72    --  -46.85  19.00 -60.00  136
 16  \w    -39.00  29.00   0.50    1.72    --  -46.85  19.00-180.00  136
 17  \w   -120.00 -34.00   0.50    1.72    --  -46.85 -37.00 150.00  172
 18  \w    -27.00  38.00   0.50    1.72    --   46.85 -19.00 -60.00  130
 19  \w     36.00  93.00   0.50    1.72    --   46.85-125.00-150.00  114
 20  \w   -163.00 -82.00   0.50    6.89    --  -91.75 -47.00 -19.40  162
 21  \w    -53.00 -20.00   0.50    6.89    --  -91.75  45.00 -30.00   66
 22  \w     42.00  69.00   0.50    6.89    --  113.25 -61.00 150.00   54
 23  \w     42.00 104.00   0.50    6.89    --  113.25 -94.00 -90.00  124
 24  \w     44.00 108.00   0.50    6.89    --  113.25-125.00  30.00  128
 25  \w    106.00 178.00   0.50    6.89    --  113.25  61.00 120.00  144
 26  \w     42.00  69.00   0.50    6.89    --  113.25 -61.00 -90.00   54
 27  \w    110.00 178.00   0.50    6.89    --  113.25  77.00-120.00  136
 28  \w     42.00  69.00   0.50    6.89    --  113.25 -61.00  60.00   54
 29  \w     44.00 108.00   0.50    6.89    --  113.25-125.00-120.00  128
 30  \w    101.00 178.00   0.50    6.89    --  113.25  45.00-180.00  154
 31  \w     42.00  69.00   0.50    6.89    --  113.25 -61.00-180.00   54
 32  \w     42.00 104.00   0.50    6.89    --  113.25 -94.00 120.00  124
 33  \w    110.00 178.00   0.50    6.89    --  113.25  77.00 -90.00  136
 34  \w     42.00 104.00   0.50    6.89    --  113.25 -94.00 150.00  124
 35  \w     42.00  99.50   0.50    6.89    --  113.25 -94.00  90.00  115
 36  \w     42.00  94.00   0.50    6.89    --  113.25 -77.00   0.00  104
 37  \w     42.00  94.00   0.50    6.89    --  113.25 -77.00  30.00  104
 38  \w     42.00  94.00   0.50    6.89    --  113.25 -77.00 -90.00  104
 39  \w     42.00 104.00   0.50    6.89    --  113.25 -94.00-150.00  124
 40  \w     42.00  69.00   0.50    6.89    --  113.25 -61.00  90.00   54
 41  \w    106.00 178.00   0.50    6.89    --  113.25  61.00  60.00  144
 42  \w     42.00  69.00   0.50    6.89    --  113.25 -61.00 -30.00   54
 43  \w    101.00 178.00   0.50    6.89    --  113.25  45.00-120.00  154
 44  \w    101.00 164.00   0.50    6.89    --  113.25  45.00 -60.00  126
 45  \w     45.00  87.00   0.50    6.89    --  113.25 -77.00  60.00   84
 46  \w     42.00  67.00   0.50    6.89    --  113.25 -61.00-150.00   50
 47  \w     78.00 104.00   0.50    6.89    --  113.25 -99.00 178.07   52
 48  \w     43.00  72.00   0.50    6.89    --  113.25 -94.00 -30.00   58
 49  \w     76.00 102.00   0.50    6.89    --  113.25 -94.00 -30.00   52
 50  \w     59.00  94.00   0.50    6.89    --  113.25 -94.00  30.00   70
 51  \w    101.00 156.00   0.50    6.89    --  113.25  30.00  60.00  110
 52  \w     46.00  72.00   0.50    6.89    --  113.25 -77.00-150.00   52
 53  \w     71.00 104.00   0.50    6.89    --  113.25 -82.00 -73.97   66
 54  \w    101.00 178.00   0.50    6.89    --  113.25  48.00 165.52  154
;
_diffrn_measurement_device 'four-circle diffractometer'
_diffrn_measurement_device_type 'XtaLAB Synergy, Dualflex, HyPix'
_diffrn_measurement_method '\w scans'
_diffrn_orient_matrix_type 'CrysAlisPro convention (1999,Acta A55,543-557)'
_diffrn_orient_matrix_UB_11 -0.1412268641
_diffrn_orient_matrix_UB_12 -0.0287875810
_diffrn_orient_matrix_UB_13 -0.0336136708
_diffrn_orient_matrix_UB_21 -0.1722183673
_diffrn_orient_matrix_UB_22 0.0233171896
_diffrn_orient_matrix_UB_23 -0.0111171957
_diffrn_orient_matrix_UB_31 -0.0381106588
_diffrn_orient_matrix_UB_32 0.0044129794
_diffrn_orient_matrix_UB_33 -0.1644639508
_diffrn_radiation_monochromator mirror
_diffrn_radiation_probe x-ray
_diffrn_radiation_type 'Cu K\a'
_diffrn_radiation_wavelength 1.54184
_diffrn_reflns_av_R_equivalents 0.0870
_diffrn_reflns_av_unetI/netI 0.0519
_diffrn_reflns_Laue_measured_fraction_full 0.993
_diffrn_reflns_Laue_measured_fraction_max 0.964
_diffrn_reflns_limit_h_max 9
_diffrn_reflns_limit_h_min -9
_diffrn_reflns_limit_k_max 52
_diffrn_reflns_limit_k_min -52
_diffrn_reflns_limit_l_max 9
_diffrn_reflns_limit_l_min -12
_diffrn_reflns_number 51198
_diffrn_reflns_point_group_measured_fraction_full 0.993
_diffrn_reflns_point_group_measured_fraction_max 0.964
_diffrn_reflns_theta_full 67.684
_diffrn_reflns_theta_max 80.555
_diffrn_reflns_theta_min 3.211
_diffrn_source 'micro-focus sealed X-ray tube'
_diffrn_source_current 1
_diffrn_source_type 'PhotonJet (Cu) X-ray Source'
_diffrn_source_voltage 50
_exptl_absorpt_coefficient_mu 0.725
_exptl_absorpt_correction_T_max 1.000
_exptl_absorpt_correction_T_min 0.358
_exptl_absorpt_correction_type gaussian
_exptl_absorpt_process_details
;
CrysAlisPro 1.171.42.80a (Rigaku Oxford Diffraction, 2023)
Numerical absorption correction based on gaussian integration over
a multifaceted crystal model
Empirical absorption correction using spherical harmonics,
implemented in SCALE3 ABSPACK scaling algorithm.
;
_exptl_crystal_colour red
_exptl_crystal_colour_primary red
_exptl_crystal_density_diffrn 1.258
_exptl_crystal_description needle
_exptl_crystal_F_000 1100
_exptl_crystal_recrystallization_method 'used as received'
_exptl_crystal_size_max 0.46
_exptl_crystal_size_mid 0.16
_exptl_crystal_size_min 0.03
_refine_diff_density_max 0.565
_refine_diff_density_min -0.412
_refine_diff_density_rms 0.074
_refine_ls_extinction_method none
_refine_ls_goodness_of_fit_ref 1.049
_refine_ls_hydrogen_treatment constr
_refine_ls_matrix_type full
_refine_ls_number_parameters 689
_refine_ls_number_reflns 11633
_refine_ls_number_restraints 0
_refine_ls_restrained_S_all 1.049
_refine_ls_R_factor_all 0.0911
_refine_ls_R_factor_gt 0.0783
_refine_ls_shift/su_max 0.001
_refine_ls_shift/su_mean 0.000
_refine_ls_structure_factor_coef Fsqd
_refine_ls_weighting_details 'w=1/[\s^2^(Fo^2^)+(0.1385P)^2^+1.5448P] where P=(Fo^2^+2Fc^2^)/3'
_refine_ls_weighting_scheme calc
_refine_ls_wR_factor_gt 0.2231
_refine_ls_wR_factor_ref 0.2356
_reflns_Friedel_coverage 0.000
_reflns_number_gt 9165
_reflns_number_total 11633
_reflns_threshold_expression 'I > 2\s(I)'
_cod_data_source_file d3sc03465h2.cif
_cod_data_source_block ia423e
_cod_depositor_comments 'Adding full bibliography for 1569977--1569980.cif.'
_cod_database_code 1569979
_shelx_shelxl_version_number 2018/3
_chemical_oxdiff_formula 'C H N O FB'
_chemical_oxdiff_usercomment AZOBF2-di6C
_shelx_space_group_comment
;
The symmetry employed for this shelxl refinement is uniquely defined
by the following loop, which should always be used as a source of
symmetry information in preference to the above space-group names.
They are only intended as comments.
;
_shelx_estimated_absorpt_t_max 0.979
_shelx_estimated_absorpt_t_min 0.732
_olex2_refinement_description
;
1. Fixed Uiso
 At 1.2 times of:
  All C(H) groups, All C(H,H) groups
 At 1.5 times of:
  All C(H,H,H) groups
2.a Secondary CH2 refined with riding coordinates:
 C18(H18A,H18B), C19(H19A,H19B), C20(H20A,H20B), C21(H21A,H21B), C22(H22A,
 H22B), C24(H24A,H24B), C25(H25A,H25B), C26(H26A,H26B), C27(H27A,H27B),
 C28(H28A,H28B), C18A(H18C,H18D), C19A(H19C,H19D), C20A(H20C,H20D), C21A(H21C,
 H21D), C22A(H22C,H22D), C24A(H24C,H24D), C26A(H26C,H26D), C27A(H27C,H27D),
 C28A(H28C,H28D)
2.b Aromatic/amide H refined with riding coordinates:
 C3(H3), C4(H4), C6(H6), C8(H8), C9(H9), C13(H13), C14(H14), C16(H16),
 C17(H17), C3A(H3A), C4A(H4A), C6A(H6A), C8A(H8A), C9A(H9A), C13A(H13A),
 C14A(H14A), C16A(H16A), C17A(H17A)
2.c Idealised Me refined as rotating group:
 C23(H23A,H23B,H23C), C29(H29A,H29B,H29C), C23A(H23D,H23E,H23F), C29A(H29D,
 H29E,H29F)
;
_olex2_diffrn_ambient_temperature_device 'Oxford Cryosystems'
_olex2_exptl_crystal_mounting_method 'The crystal was mounted on a nylon loop with paratone oil'
_olex2_submission_original_sample_id AzoBF2-di6C
_olex2_submission_special_instructions 'No special instructions were received'
_oxdiff_exptl_absorpt_empirical_details
;
Empirical correction (ABSPACK) includes:
- Absorption correction using spherical harmonics
- Frame scaling
- Detector area scaling
;
_oxdiff_exptl_absorpt_empirical_full_max 2.840
_oxdiff_exptl_absorpt_empirical_full_min 0.449

loop_
_space_group_symop_operation_xyz
'x, y, z'
'-x, -y, -z'

loop_
_atom_site_label
_atom_site_type_symbol
_atom_site_fract_x
_atom_site_fract_y
_atom_site_fract_z
_atom_site_U_iso_or_equiv
_atom_site_adp_type
_atom_site_occupancy
_atom_site_site_symmetry_order
_atom_site_calc_flag
_atom_site_refinement_flags_posn
_atom_site_refinement_flags_adp
_atom_site_refinement_flags_occupancy
_atom_site_disorder_assembly
_atom_site_disorder_group
F1 F -0.1069(2) 0.90785(4) -0.01099(16) 0.0406(3) Uani 1 1 d . . . . .
F2 F -0.3910(2) 0.90908(4) 0.04094(15) 0.0411(3) Uani 1 1 d . . . . .
O1 O -0.3496(3) 0.75493(4) -0.17463(19) 0.0415(4) Uani 1 1 d . . . . .
O2 O 0.0264(3) 1.04705(5) 0.37722(19) 0.0417(4) Uani 1 1 d . . . . .
N1 N -0.4175(3) 0.91187(5) -0.2199(2) 0.0357(4) Uani 1 1 d . . . . .
N2 N -0.4692(3) 0.88578(5) -0.2978(2) 0.0375(4) Uani 1 1 d . . . . .
N3 N -0.3026(3) 0.95765(5) -0.0608(2) 0.0346(4) Uani 1 1 d . . . . .
N4 N -0.6633(4) 0.94554(5) -0.5658(2) 0.0447(5) Uani 1 1 d . . . . .
C1 C -0.4716(4) 0.94030(6) -0.2911(3) 0.0354(5) Uani 1 1 d . . . . .
C2 C -0.4058(3) 0.96735(6) -0.1981(3) 0.0344(5) Uani 1 1 d . . . . .
C3 C -0.4357(4) 1.00006(6) -0.2363(3) 0.0368(5) Uani 1 1 d . . . . .
H3 H -0.508876 1.006320 -0.333717 0.044 Uiso 1 1 calc R U . . .
C4 C -0.3583(4) 1.02287(6) -0.1321(3) 0.0380(5) Uani 1 1 d . . . . .
H4 H -0.377916 1.045206 -0.156692 0.046 Uiso 1 1 calc R U . . .
C5 C -0.2477(3) 1.01335(6) 0.0144(3) 0.0351(5) Uani 1 1 d . . . . .
C6 C -0.1660(4) 1.03664(6) 0.1237(3) 0.0372(5) Uani 1 1 d . . . . .
H6 H -0.184102 1.059087 0.101098 0.045 Uiso 1 1 calc R U . . .
C7 C -0.0596(4) 1.02657(6) 0.2636(3) 0.0377(5) Uani 1 1 d . . . . .
C8 C -0.0332(4) 0.99347(7) 0.2963(3) 0.0389(5) Uani 1 1 d . . . . .
H8 H 0.039839 0.986872 0.393168 0.047 Uiso 1 1 calc R U . . .
C9 C -0.1105(4) 0.97023(6) 0.1916(3) 0.0371(5) Uani 1 1 d . . . . .
H9 H -0.089402 0.947877 0.215446 0.045 Uiso 1 1 calc R U . . .
C10 C -0.2212(3) 0.98014(6) 0.0485(3) 0.0348(5) Uani 1 1 d . . . . .
C11 C -0.5769(4) 0.94269(6) -0.4423(3) 0.0374(5) Uani 1 1 d . . . . .
C12 C -0.4235(4) 0.85443(6) -0.2438(3) 0.0369(5) Uani 1 1 d . . . . .
C13 C -0.4884(4) 0.83145(7) -0.3569(3) 0.0416(6) Uani 1 1 d . . . . .
H13 H -0.552917 0.838742 -0.454184 0.050 Uiso 1 1 calc R U . . .
C14 C -0.4606(4) 0.79892(7) -0.3299(3) 0.0426(6) Uani 1 1 d . . . . .
H14 H -0.504971 0.784009 -0.408326 0.051 Uiso 1 1 calc R U . . .
C15 C -0.3678(4) 0.78751(6) -0.1881(3) 0.0377(5) Uani 1 1 d . . . . .
C16 C -0.3026(4) 0.80980(6) -0.0735(3) 0.0373(5) Uani 1 1 d . . . . .
H16 H -0.239642 0.802268 0.023581 0.045 Uiso 1 1 calc R U . . .
C17 C -0.3295(4) 0.84288(6) -0.1012(3) 0.0379(5) Uani 1 1 d . . . . .
H17 H -0.283870 0.857791 -0.022839 0.045 Uiso 1 1 calc R U . . .
C18 C -0.2731(4) 0.74028(6) -0.0319(3) 0.0392(5) Uani 1 1 d . . . . .
H18A H -0.347356 0.748114 0.030490 0.047 Uiso 1 1 calc R U . . .
H18B H -0.133307 0.745772 0.015801 0.047 Uiso 1 1 calc R U . . .
C19 C -0.2952(4) 0.70412(6) -0.0539(3) 0.0375(5) Uani 1 1 d . . . . .
H19A H -0.218660 0.696758 -0.115492 0.045 Uiso 1 1 calc R U . . .
H19B H -0.434762 0.699271 -0.106683 0.045 Uiso 1 1 calc R U . . .
C20 C -0.2260(4) 0.68539(6) 0.0892(3) 0.0390(5) Uani 1 1 d . . . . .
H20A H -0.301141 0.692985 0.151411 0.047 Uiso 1 1 calc R U . . .
H20B H -0.085896 0.689978 0.141296 0.047 Uiso 1 1 calc R U . . .
C21 C -0.2511(4) 0.64891(6) 0.0672(3) 0.0393(5) Uani 1 1 d . . . . .
H21A H -0.180609 0.641587 0.001456 0.047 Uiso 1 1 calc R U . . .
H21B H -0.391998 0.644381 0.018216 0.047 Uiso 1 1 calc R U . . .
C22 C -0.1757(4) 0.62924(7) 0.2087(3) 0.0452(6) Uani 1 1 d . . . . .
H22A H -0.188280 0.605904 0.184346 0.054 Uiso 1 1 calc R U . . .
H22B H -0.034691 0.633676 0.257672 0.054 Uiso 1 1 calc R U . . .
C23 C -0.2841(6) 0.63665(7) 0.3141(3) 0.0542(7) Uani 1 1 d . . . . .
H23A H -0.423331 0.631692 0.267586 0.081 Uiso 1 1 calc R U . . .
H23B H -0.270370 0.659633 0.340340 0.081 Uiso 1 1 calc R U . . .
H23C H -0.228579 0.623409 0.402346 0.081 Uiso 1 1 calc R U . . .
C24 C -0.0067(4) 1.08089(6) 0.3474(3) 0.0399(5) Uani 1 1 d . . . . .
H24A H -0.149386 1.085688 0.312312 0.048 Uiso 1 1 calc R U . . .
H24B H 0.045325 1.087149 0.269683 0.048 Uiso 1 1 calc R U . . .
C25 C 0.0933(4) 1.10029(7) 0.4840(3) 0.0439(6) Uani 1 1 d . . . . .
H25A H 0.236757 1.096395 0.516773 0.053 Uiso 1 1 calc R U . . .
H25B H 0.045444 1.093499 0.563284 0.053 Uiso 1 1 calc R U . . .
C26 C 0.0479(4) 1.13594(7) 0.4506(3) 0.0443(6) Uani 1 1 d . . . . .
H26A H -0.095856 1.139277 0.420781 0.053 Uiso 1 1 calc R U . . .
H26B H 0.087374 1.141692 0.365958 0.053 Uiso 1 1 calc R U . . .
C27 C 0.1458(5) 1.15917(7) 0.5742(3) 0.0500(7) Uani 1 1 d . . . . .
H27A H 0.289729 1.155808 0.606477 0.060 Uiso 1 1 calc R U . . .
H27B H 0.102624 1.154369 0.658078 0.060 Uiso 1 1 calc R U . . .
C28 C 0.0964(5) 1.19466(8) 0.5283(3) 0.0552(7) Uani 1 1 d . . . . .
H28A H 0.129338 1.198825 0.439333 0.066 Uiso 1 1 calc R U . . .
H28B H -0.046503 1.198297 0.503388 0.066 Uiso 1 1 calc R U . . .
C29 C 0.2043(7) 1.21854(10) 0.6452(4) 0.0793(12) Uani 1 1 d . . . . .
H29A H 0.173906 1.240644 0.607057 0.119 Uiso 1 1 calc R U . . .
H29B H 0.345861 1.214457 0.673853 0.119 Uiso 1 1 calc R U . . .
H29C H 0.162987 1.215971 0.730472 0.119 Uiso 1 1 calc R U . . .
B1 B -0.2931(4) 0.91982(7) -0.0470(3) 0.0355(6) Uani 1 1 d . . . . .
F1A F 0.1150(2) 0.58202(3) 0.06133(15) 0.0391(3) Uani 1 1 d . . . . .
F2A F 0.3978(2) 0.58470(3) 0.00829(15) 0.0384(3) Uani 1 1 d . . . . .
O1A O 0.2419(3) 0.73467(4) -0.0255(2) 0.0431(4) Uani 1 1 d . . . . .
O2A O 0.5368(3) 0.43972(5) 0.3450(2) 0.0427(4) Uani 1 1 d . . . . .
N1A N 0.0823(3) 0.58518(5) -0.2002(2) 0.0360(4) Uani 1 1 d . . . . .
N2A N 0.0340(3) 0.61283(5) -0.2646(2) 0.0381(5) Uani 1 1 d . . . . .
N3A N 0.2000(3) 0.53615(5) -0.0598(2) 0.0350(4) Uani 1 1 d . . . . .
N4A N -0.2000(4) 0.55751(6) -0.5512(3) 0.0484(6) Uani 1 1 d . . . . .
C1A C 0.0166(4) 0.55790(6) -0.2808(3) 0.0367(5) Uani 1 1 d . . . . .
C2A C 0.0837(3) 0.52935(6) -0.1981(3) 0.0353(5) Uani 1 1 d . . . . .
C3A C 0.0431(4) 0.49707(6) -0.2442(3) 0.0372(5) Uani 1 1 d . . . . .
H3A H -0.036398 0.492414 -0.341823 0.045 Uiso 1 1 calc R U . . .
C4A C 0.1189(4) 0.47278(6) -0.1475(3) 0.0371(5) Uani 1 1 d . . . . .
H4A H 0.090413 0.450977 -0.177637 0.044 Uiso 1 1 calc R U . . .
C5A C 0.2413(3) 0.47935(6) -0.0005(3) 0.0356(5) Uani 1 1 d . . . . .
C6A C 0.3219(4) 0.45437(6) 0.1009(3) 0.0374(5) Uani 1 1 d . . . . .
H6A H 0.291386 0.432440 0.074097 0.045 Uiso 1 1 calc R U . . .
C7A C 0.4459(4) 0.46185(6) 0.2400(3) 0.0384(5) Uani 1 1 d . . . . .
C8A C 0.4871(4) 0.49451(7) 0.2792(3) 0.0401(5) Uani 1 1 d . . . . .
H8A H 0.571779 0.499490 0.374948 0.048 Uiso 1 1 calc R U . . .
C9A C 0.4084(4) 0.51919(6) 0.1831(3) 0.0384(5) Uani 1 1 d . . . . .
H9A H 0.438392 0.541023 0.211953 0.046 Uiso 1 1 calc R U . . .
C10A C 0.2819(4) 0.51203(6) 0.0402(3) 0.0361(5) Uani 1 1 d . . . . .
C11A C -0.1022(4) 0.55853(6) -0.4301(3) 0.0391(5) Uani 1 1 d . . . . .
C12A C 0.0935(4) 0.64220(6) -0.1922(3) 0.0368(5) Uani 1 1 d . . . . .
C13A C 0.0471(4) 0.66878(6) -0.2862(3) 0.0386(5) Uani 1 1 d . . . . .
H13A H -0.019443 0.665234 -0.387366 0.046 Uiso 1 1 calc R U . . .
C14A C 0.0942(4) 0.70015(6) -0.2381(3) 0.0384(5) Uani 1 1 d . . . . .
H14A H 0.063047 0.717742 -0.305110 0.046 Uiso 1 1 calc R U . . .
C15A C 0.1883(4) 0.70542(6) -0.0889(3) 0.0369(5) Uani 1 1 d . . . . .
C16A C 0.2317(4) 0.67927(6) 0.0068(3) 0.0387(5) Uani 1 1 d . . . . .
H16A H 0.294316 0.683059 0.108257 0.046 Uiso 1 1 calc R U . . .
C17A C 0.1867(4) 0.64805(6) -0.0411(3) 0.0381(5) Uani 1 1 d . . . . .
H17A H 0.217808 0.630562 0.026534 0.046 Uiso 1 1 calc R U . . .
C18A C 0.1878(4) 0.76351(6) -0.1113(3) 0.0404(5) Uani 1 1 d . . . . .
H18C H 0.044803 0.764207 -0.165021 0.049 Uiso 1 1 calc R U . . .
H18D H 0.257605 0.764631 -0.182548 0.049 Uiso 1 1 calc R U . . .
C19A C 0.2467(4) 0.79122(6) -0.0037(3) 0.0399(5) Uani 1 1 d . . . . .
H19C H 0.180709 0.788796 0.069499 0.048 Uiso 1 1 calc R U . . .
H19D H 0.389947 0.789881 0.048649 0.048 Uiso 1 1 calc R U . . .
C20A C 0.1958(4) 0.82420(6) -0.0743(3) 0.0395(5) Uani 1 1 d . . . . .
H20C H 0.051526 0.826399 -0.118737 0.047 Uiso 1 1 calc R U . . .
H20D H 0.251967 0.825990 -0.153475 0.047 Uiso 1 1 calc R U . . .
C21A C 0.2730(4) 0.85180(6) 0.0345(3) 0.0421(6) Uani 1 1 d . . . . .
H21C H 0.418054 0.851518 0.066525 0.050 Uiso 1 1 calc R U . . .
H21D H 0.226308 0.872635 -0.016441 0.050 Uiso 1 1 calc R U . . .
C22A C 0.2116(4) 0.85042(7) 0.1694(3) 0.0433(6) Uani 1 1 d . . . . .
H22C H 0.067338 0.848319 0.138099 0.052 Uiso 1 1 calc R U . . .
H22D H 0.271551 0.830954 0.227440 0.052 Uiso 1 1 calc R U . . .
C23A C 0.2724(5) 0.88025(7) 0.2650(3) 0.0491(7) Uani 1 1 d . . . . .
H23D H 0.202094 0.899317 0.211565 0.074 Uiso 1 1 calc R U . . .
H23E H 0.413957 0.883291 0.290851 0.074 Uiso 1 1 calc R U . . .
H23F H 0.240322 0.877381 0.354117 0.074 Uiso 1 1 calc R U . . .
C24A C 0.4879(4) 0.40636(6) 0.3134(3) 0.0406(5) Uani 1 1 d . . . . .
H24C H 0.519284 0.399583 0.226146 0.049 Uiso 1 1 calc R U . . .
H24D H 0.345735 0.403408 0.292615 0.049 Uiso 1 1 calc R U . . .
C25A C 0.6044(4) 0.38587(7) 0.4437(3) 0.0435(6) Uani 1 1 d . . . . .
C26A C 0.5436(4) 0.35044(7) 0.4166(3) 0.0441(6) Uani 1 1 d . . . . .
H26C H 0.403494 0.348798 0.406603 0.053 Uiso 1 1 calc R U . . .
H26D H 0.556948 0.343463 0.323122 0.053 Uiso 1 1 calc R U . . .
C27A C 0.6638(4) 0.32738(7) 0.5375(3) 0.0450(6) Uani 1 1 d . . . . .
H27C H 0.802924 0.328081 0.544023 0.054 Uiso 1 1 calc R U . . .
H27D H 0.656106 0.334962 0.631943 0.054 Uiso 1 1 calc R U . . .
C28A C 0.5950(6) 0.29260(8) 0.5131(4) 0.0605(8) Uani 1 1 d . . . . .
H28C H 0.593689 0.285539 0.415532 0.073 Uiso 1 1 calc R U . . .
H28D H 0.458892 0.291672 0.513552 0.073 Uiso 1 1 calc R U . . .
C29A C 0.7232(7) 0.26918(8) 0.6278(4) 0.0720(11) Uani 1 1 d . . . . .
H29D H 0.673462 0.247160 0.604890 0.108 Uiso 1 1 calc R U . . .
H29E H 0.720322 0.275384 0.724223 0.108 Uiso 1 1 calc R U . . .
H29F H 0.858362 0.269928 0.628015 0.108 Uiso 1 1 calc R U . . .
B1A B 0.2113(4) 0.57347(7) -0.0334(3) 0.0361(6) Uani 1 1 d . . . . .

loop_
_atom_site_aniso_label
_atom_site_aniso_U_11
_atom_site_aniso_U_22
_atom_site_aniso_U_33
_atom_site_aniso_U_23
_atom_site_aniso_U_13
_atom_site_aniso_U_12
F1 0.0383(7) 0.0402(8) 0.0400(8) -0.0056(6) 0.0090(6) -0.0028(6)
F2 0.0500(8) 0.0406(8) 0.0367(7) -0.0050(6) 0.0196(6) -0.0080(6)
O1 0.0520(10) 0.0357(9) 0.0366(9) -0.0051(7) 0.0146(8) -0.0045(7)
O2 0.0447(10) 0.0430(10) 0.0341(9) -0.0094(7) 0.0092(7) -0.0054(7)
N1 0.0373(10) 0.0358(11) 0.0350(10) -0.0065(8) 0.0135(8) -0.0064(8)
N2 0.0400(11) 0.0387(11) 0.0354(10) -0.0071(8) 0.0149(8) -0.0063(8)
N3 0.0352(10) 0.0391(11) 0.0294(9) -0.0059(8) 0.0108(8) -0.0051(8)
N4 0.0583(14) 0.0364(11) 0.0335(11) -0.0054(8) 0.0079(10) -0.0029(9)
C1 0.0368(12) 0.0366(12) 0.0336(12) -0.0026(9) 0.0129(9) -0.0041(9)
C2 0.0333(11) 0.0405(13) 0.0316(11) -0.0037(9) 0.0136(9) -0.0048(9)
C3 0.0388(12) 0.0411(13) 0.0314(11) -0.0042(9) 0.0126(9) -0.0058(10)
C4 0.0456(13) 0.0345(12) 0.0342(12) -0.0020(9) 0.0140(10) -0.0050(10)
C5 0.0324(11) 0.0409(13) 0.0336(12) -0.0049(9) 0.0130(9) -0.0056(9)
C6 0.0393(12) 0.0367(13) 0.0374(12) -0.0048(10) 0.0151(10) -0.0065(10)
C7 0.0346(11) 0.0458(14) 0.0339(12) -0.0105(10) 0.0128(9) -0.0080(10)
C8 0.0374(12) 0.0452(14) 0.0331(12) -0.0056(10) 0.0108(9) -0.0024(10)
C9 0.0387(12) 0.0383(13) 0.0349(12) -0.0040(10) 0.0131(10) -0.0021(10)
C10 0.0316(11) 0.0418(13) 0.0319(11) -0.0080(9) 0.0120(9) -0.0063(9)
C11 0.0455(13) 0.0300(11) 0.0371(13) -0.0042(9) 0.0145(10) -0.0036(9)
C12 0.0388(12) 0.0378(13) 0.0370(12) -0.0045(10) 0.0166(10) -0.0050(9)
C13 0.0490(14) 0.0406(14) 0.0351(12) -0.0052(10) 0.0141(10) -0.0048(11)
C14 0.0523(15) 0.0416(14) 0.0351(12) -0.0075(10) 0.0162(11) -0.0058(11)
C15 0.0392(12) 0.0367(13) 0.0398(12) -0.0059(10) 0.0166(10) -0.0060(9)
C16 0.0375(12) 0.0385(13) 0.0349(12) -0.0042(10) 0.0109(9) -0.0057(9)
C17 0.0379(12) 0.0408(13) 0.0358(12) -0.0082(10) 0.0134(10) -0.0063(10)
C18 0.0457(13) 0.0366(13) 0.0354(12) -0.0034(10) 0.0136(10) -0.0049(10)
C19 0.0411(12) 0.0349(12) 0.0388(12) -0.0067(10) 0.0164(10) -0.0053(9)
C20 0.0449(13) 0.0360(13) 0.0386(12) -0.0064(10) 0.0170(10) -0.0057(10)
C21 0.0435(13) 0.0355(13) 0.0427(13) -0.0076(10) 0.0195(10) -0.0046(10)
C22 0.0518(15) 0.0352(13) 0.0480(15) -0.0026(11) 0.0162(12) -0.0015(11)
C23 0.081(2) 0.0410(15) 0.0433(15) -0.0008(12) 0.0248(14) 0.0007(14)
C24 0.0410(13) 0.0426(14) 0.0355(12) -0.0076(10) 0.0121(10) -0.0064(10)
C25 0.0448(14) 0.0474(15) 0.0391(13) -0.0130(11) 0.0137(11) -0.0074(11)
C26 0.0426(14) 0.0488(15) 0.0420(14) -0.0098(11) 0.0148(11) -0.0076(11)
C27 0.0505(15) 0.0498(16) 0.0471(15) -0.0147(12) 0.0132(12) -0.0069(12)
C28 0.0555(17) 0.0586(19) 0.0499(16) -0.0137(14) 0.0160(13) -0.0060(14)
C29 0.105(3) 0.057(2) 0.062(2) -0.0174(17) 0.009(2) -0.009(2)
B1 0.0337(12) 0.0412(15) 0.0313(12) -0.0074(10) 0.0105(10) -0.0065(10)
F1A 0.0468(8) 0.0382(8) 0.0372(7) -0.0097(6) 0.0205(6) -0.0063(6)
F2A 0.0381(7) 0.0380(8) 0.0400(7) -0.0097(6) 0.0142(6) -0.0078(6)
O1A 0.0525(11) 0.0329(9) 0.0409(9) -0.0100(7) 0.0118(8) -0.0068(7)
O2A 0.0448(10) 0.0413(10) 0.0407(9) -0.0048(7) 0.0126(8) -0.0058(7)
N1A 0.0397(10) 0.0351(11) 0.0371(10) -0.0111(8) 0.0178(8) -0.0080(8)
N2A 0.0446(11) 0.0354(11) 0.0367(10) -0.0079(8) 0.0170(9) -0.0065(8)
N3A 0.0353(10) 0.0382(11) 0.0334(10) -0.0091(8) 0.0141(8) -0.0073(8)
N4A 0.0625(15) 0.0417(13) 0.0382(12) -0.0096(9) 0.0137(11) -0.0054(10)
C1A 0.0412(12) 0.0353(12) 0.0364(12) -0.0129(10) 0.0167(10) -0.0095(9)
C2A 0.0344(11) 0.0419(13) 0.0336(11) -0.0116(9) 0.0166(9) -0.0083(9)
C3A 0.0412(12) 0.0386(13) 0.0353(12) -0.0101(10) 0.0173(10) -0.0074(10)
C4A 0.0398(12) 0.0370(12) 0.0380(12) -0.0119(10) 0.0177(10) -0.0087(9)
C5A 0.0333(11) 0.0392(13) 0.0391(12) -0.0111(10) 0.0183(10) -0.0060(9)
C6A 0.0381(12) 0.0374(13) 0.0414(13) -0.0083(10) 0.0194(10) -0.0062(9)
C7A 0.0355(12) 0.0423(14) 0.0405(13) -0.0047(10) 0.0167(10) -0.0052(10)
C8A 0.0388(12) 0.0466(14) 0.0362(12) -0.0079(10) 0.0143(10) -0.0067(10)
C9A 0.0358(12) 0.0410(13) 0.0408(13) -0.0114(10) 0.0158(10) -0.0096(10)
C10A 0.0366(12) 0.0389(13) 0.0380(12) -0.0088(10) 0.0194(10) -0.0068(9)
C11A 0.0489(14) 0.0325(12) 0.0378(13) -0.0099(10) 0.0173(11) -0.0078(10)
C12A 0.0387(12) 0.0358(12) 0.0397(12) -0.0100(10) 0.0180(10) -0.0076(9)
C13A 0.0422(13) 0.0416(14) 0.0338(12) -0.0095(10) 0.0148(10) -0.0075(10)
C14A 0.0447(13) 0.0364(13) 0.0361(12) -0.0038(10) 0.0162(10) -0.0047(10)
C15A 0.0393(12) 0.0323(12) 0.0409(13) -0.0105(10) 0.0159(10) -0.0063(9)
C16A 0.0415(13) 0.0398(13) 0.0358(12) -0.0107(10) 0.0141(10) -0.0057(10)
C17A 0.0444(13) 0.0355(13) 0.0368(12) -0.0064(10) 0.0166(10) -0.0053(10)
C18A 0.0462(14) 0.0357(13) 0.0412(13) -0.0087(10) 0.0170(11) -0.0074(10)
C19A 0.0449(13) 0.0359(13) 0.0391(13) -0.0093(10) 0.0142(10) -0.0069(10)
C20A 0.0417(13) 0.0391(13) 0.0399(13) -0.0075(10) 0.0164(10) -0.0065(10)
C21A 0.0446(13) 0.0353(13) 0.0469(14) -0.0087(11) 0.0162(11) -0.0065(10)
C22A 0.0483(14) 0.0393(14) 0.0400(13) -0.0112(10) 0.0120(11) -0.0053(11)
C23A 0.0523(16) 0.0425(15) 0.0440(14) -0.0140(11) 0.0056(12) -0.0014(11)
C24A 0.0436(13) 0.0406(14) 0.0399(13) -0.0058(10) 0.0169(10) -0.0053(10)
C25A 0.0530(15) 0.0422(14) 0.0366(13) -0.0036(10) 0.0167(11) -0.0051(11)
C26A 0.0484(14) 0.0454(15) 0.0394(13) -0.0056(11) 0.0158(11) -0.0050(11)
C27A 0.0545(16) 0.0435(15) 0.0371(13) -0.0060(11) 0.0156(11) -0.0028(11)
C28A 0.082(2) 0.0455(17) 0.0470(16) -0.0072(13) 0.0132(15) -0.0077(15)
C29A 0.114(3) 0.0459(18) 0.0436(17) -0.0087(13) 0.0106(18) -0.0007(18)
B1A 0.0400(14) 0.0359(14) 0.0347(13) -0.0077(10) 0.0156(11) -0.0065(10)

loop_
_atom_type_symbol
_atom_type_description
_atom_type_scat_dispersion_real
_atom_type_scat_dispersion_imag
_atom_type_scat_source
C C 0.0181 0.0091 'International Tables Vol C Tables 4.2.6.8 and 6.1.1.4'
H H 0.0000 0.0000 'International Tables Vol C Tables 4.2.6.8 and 6.1.1.4'
B B 0.0090 0.0039 'International Tables Vol C Tables 4.2.6.8 and 6.1.1.4'
F F 0.0727 0.0534 'International Tables Vol C Tables 4.2.6.8 and 6.1.1.4'
N N 0.0311 0.0180 'International Tables Vol C Tables 4.2.6.8 and 6.1.1.4'
O O 0.0492 0.0322 'International Tables Vol C Tables 4.2.6.8 and 6.1.1.4'

loop_
_exptl_crystal_face_index_h
_exptl_crystal_face_index_k
_exptl_crystal_face_index_l
_exptl_crystal_face_perp_dist
0 -1 2 0.0635
0 -1 0 0.0076
0 1 0 0.0208
-1 7 -5 0.0523
5 -8 -2 0.2238
-3 8 3 0.1557

loop_
_geom_angle_atom_site_label_1
_geom_angle_atom_site_label_2
_geom_angle_atom_site_label_3
_geom_angle
_geom_angle_site_symmetry_1
_geom_angle_site_symmetry_3
_geom_angle_publ_flag
C15 O1 C18 120.04(19) . . ?
C7 O2 C24 116.4(2) . . ?
N2 N1 C1 116.4(2) . . ?
N2 N1 B1 135.5(2) . . ?
C1 N1 B1 108.02(19) . . ?
N1 N2 C12 124.5(2) . . ?
C2 N3 C10 120.7(2) . . ?
C2 N3 B1 111.64(19) . . ?
C10 N3 B1 127.6(2) . . ?
N1 C1 C2 112.4(2) . . ?
N1 C1 C11 123.5(2) . . ?
C11 C1 C2 124.1(2) . . ?
N3 C2 C1 110.8(2) . . ?
N3 C2 C3 122.0(2) . . ?
C3 C2 C1 127.2(2) . . ?
C2 C3 H3 120.5 . . ?
C4 C3 C2 119.1(2) . . ?
C4 C3 H3 120.5 . . ?
C3 C4 H4 119.8 . . ?
C3 C4 C5 120.3(2) . . ?
C5 C4 H4 119.8 . . ?
C6 C5 C4 121.1(2) . . ?
C10 C5 C4 118.8(2) . . ?
C10 C5 C6 120.1(2) . . ?
C5 C6 H6 120.3 . . ?
C7 C6 C5 119.5(2) . . ?
C7 C6 H6 120.3 . . ?
O2 C7 C6 124.3(2) . . ?
O2 C7 C8 115.7(2) . . ?
C6 C7 C8 120.0(2) . . ?
C7 C8 H8 119.1 . . ?
C9 C8 C7 121.7(2) . . ?
C9 C8 H8 119.1 . . ?
C8 C9 H9 120.5 . . ?
C8 C9 C10 118.9(2) . . ?
C10 C9 H9 120.5 . . ?
N3 C10 C5 119.1(2) . . ?
N3 C10 C9 121.1(2) . . ?
C5 C10 C9 119.7(2) . . ?
N4 C11 C1 178.2(3) . . ?
N2 C12 C13 111.0(2) . . ?
N2 C12 C17 131.2(2) . . ?
C17 C12 C13 117.8(2) . . ?
C12 C13 H13 119.2 . . ?
C14 C13 C12 121.6(2) . . ?
C14 C13 H13 119.2 . . ?
C13 C14 H14 119.8 . . ?
C13 C14 C15 120.5(2) . . ?
C15 C14 H14 119.8 . . ?
O1 C15 C14 115.2(2) . . ?
O1 C15 C16 125.6(2) . . ?
C14 C15 C16 119.2(2) . . ?
C15 C16 H16 119.8 . . ?
C17 C16 C15 120.3(2) . . ?
C17 C16 H16 119.8 . . ?
C12 C17 H17 119.7 . . ?
C16 C17 C12 120.6(2) . . ?
C16 C17 H17 119.7 . . ?
O1 C18 H18A 110.4 . . ?
O1 C18 H18B 110.4 . . ?
O1 C18 C19 106.72(19) . . ?
H18A C18 H18B 108.6 . . ?
C19 C18 H18A 110.4 . . ?
C19 C18 H18B 110.4 . . ?
C18 C19 H19A 109.1 . . ?
C18 C19 H19B 109.1 . . ?
C18 C19 C20 112.6(2) . . ?
H19A C19 H19B 107.8 . . ?
C20 C19 H19A 109.1 . . ?
C20 C19 H19B 109.1 . . ?
C19 C20 H20A 109.1 . . ?
C19 C20 H20B 109.1 . . ?
C19 C20 C21 112.7(2) . . ?
H20A C20 H20B 107.8 . . ?
C21 C20 H20A 109.1 . . ?
C21 C20 H20B 109.1 . . ?
C20 C21 H21A 108.8 . . ?
C20 C21 H21B 108.8 . . ?
C20 C21 C22 114.0(2) . . ?
H21A C21 H21B 107.6 . . ?
C22 C21 H21A 108.8 . . ?
C22 C21 H21B 108.8 . . ?
C21 C22 H22A 108.9 . . ?
C21 C22 H22B 108.9 . . ?
H22A C22 H22B 107.7 . . ?
C23 C22 C21 113.5(2) . . ?
C23 C22 H22A 108.9 . . ?
C23 C22 H22B 108.9 . . ?
C22 C23 H23A 109.5 . . ?
C22 C23 H23B 109.5 . . ?
C22 C23 H23C 109.5 . . ?
H23A C23 H23B 109.5 . . ?
H23A C23 H23C 109.5 . . ?
H23B C23 H23C 109.5 . . ?
O2 C24 H24A 109.6 . . ?
O2 C24 H24B 109.6 . . ?
O2 C24 C25 110.2(2) . . ?
H24A C24 H24B 108.1 . . ?
C25 C24 H24A 109.6 . . ?
C25 C24 H24B 109.6 . . ?
C24 C25 H25A 109.9 . . ?
C24 C25 H25B 109.9 . . ?
C24 C25 C26 108.9(2) . . ?
H25A C25 H25B 108.3 . . ?
C26 C25 H25A 109.9 . . ?
C26 C25 H25B 109.9 . . ?
C25 C26 H26A 108.3 . . ?
C25 C26 H26B 108.3 . . ?
C25 C26 C27 115.9(2) . . ?
H26A C26 H26B 107.4 . . ?
C27 C26 H26A 108.3 . . ?
C27 C26 H26B 108.3 . . ?
C26 C27 H27A 109.2 . . ?
C26 C27 H27B 109.2 . . ?
C26 C27 C28 112.0(3) . . ?
H27A C27 H27B 107.9 . . ?
C28 C27 H27A 109.2 . . ?
C28 C27 H27B 109.2 . . ?
C27 C28 H28A 108.9 . . ?
C27 C28 H28B 108.9 . . ?
H28A C28 H28B 107.7 . . ?
C29 C28 C27 113.4(3) . . ?
C29 C28 H28A 108.9 . . ?
C29 C28 H28B 108.9 . . ?
C28 C29 H29A 109.5 . . ?
C28 C29 H29B 109.5 . . ?
C28 C29 H29C 109.5 . . ?
H29A C29 H29B 109.5 . . ?
H29A C29 H29C 109.5 . . ?
H29B C29 H29C 109.5 . . ?
F1 B1 F2 113.8(2) . . ?
F1 B1 N1 109.96(19) . . ?
F1 B1 N3 112.5(2) . . ?
F2 B1 N1 110.58(19) . . ?
F2 B1 N3 111.7(2) . . ?
N3 B1 N1 97.10(19) . . ?
C15A O1A C18A 119.9(2) . . ?
C7A O2A C24A 117.4(2) . . ?
N2A N1A C1A 117.9(2) . . ?
N2A N1A B1A 134.75(19) . . ?
C1A N1A B1A 107.4(2) . . ?
N1A N2A C12A 122.5(2) . . ?
C2A N3A C10A 121.6(2) . . ?
C2A N3A B1A 110.8(2) . . ?
C10A N3A B1A 127.5(2) . . ?
N1A C1A C2A 112.0(2) . . ?
N1A C1A C11A 123.4(2) . . ?
C2A C1A C11A 124.5(2) . . ?
N3A C2A C1A 111.5(2) . . ?
N3A C2A C3A 120.8(2) . . ?
C3A C2A C1A 127.8(2) . . ?
C2A C3A H3A 120.5 . . ?
C4A C3A C2A 119.1(2) . . ?
C4A C3A H3A 120.5 . . ?
C3A C4A H4A 119.4 . . ?
C3A C4A C5A 121.2(2) . . ?
C5A C4A H4A 119.4 . . ?
C6A C5A C4A 121.8(2) . . ?
C6A C5A C10A 120.3(2) . . ?
C10A C5A C4A 117.9(2) . . ?
C5A C6A H6A 120.1 . . ?
C7A C6A C5A 119.7(2) . . ?
C7A C6A H6A 120.1 . . ?
O2A C7A C6A 124.8(2) . . ?
O2A C7A C8A 115.7(2) . . ?
C6A C7A C8A 119.5(3) . . ?
C7A C8A H8A 119.1 . . ?
C9A C8A C7A 121.7(2) . . ?
C9A C8A H8A 119.1 . . ?
C8A C9A H9A 120.2 . . ?
C8A C9A C10A 119.6(2) . . ?
C10A C9A H9A 120.2 . . ?
N3A C10A C5A 119.5(2) . . ?
N3A C10A C9A 121.4(2) . . ?
C5A C10A C9A 119.1(2) . . ?
N4A C11A C1A 176.8(3) . . ?
N2A C12A C17A 129.2(2) . . ?
C13A C12A N2A 112.9(2) . . ?
C13A C12A C17A 117.9(2) . . ?
C12A C13A H13A 118.7 . . ?
C14A C13A C12A 122.6(2) . . ?
C14A C13A H13A 118.7 . . ?
C13A C14A H14A 120.7 . . ?
C13A C14A C15A 118.7(2) . . ?
C15A C14A H14A 120.7 . . ?
O1A C15A C14A 125.5(2) . . ?
O1A C15A C16A 115.0(2) . . ?
C16A C15A C14A 119.5(2) . . ?
C15A C16A H16A 119.1 . . ?
C17A C16A C15A 121.9(2) . . ?
C17A C16A H16A 119.1 . . ?
C12A C17A H17A 120.3 . . ?
C16A C17A C12A 119.4(2) . . ?
C16A C17A H17A 120.3 . . ?
O1A C18A H18C 110.6 . . ?
O1A C18A H18D 110.6 . . ?
O1A C18A C19A 105.6(2) . . ?
H18C C18A H18D 108.7 . . ?
C19A C18A H18C 110.6 . . ?
C19A C18A H18D 110.6 . . ?
C18A C19A H19C 108.9 . . ?
C18A C19A H19D 108.9 . . ?
H19C C19A H19D 107.7 . . ?
C20A C19A C18A 113.5(2) . . ?
C20A C19A H19C 108.9 . . ?
C20A C19A H19D 108.9 . . ?
C19A C20A H20C 109.1 . . ?
C19A C20A H20D 109.1 . . ?
C19A C20A C21A 112.5(2) . . ?
H20C C20A H20D 107.8 . . ?
C21A C20A H20C 109.1 . . ?
C21A C20A H20D 109.1 . . ?
C20A C21A H21C 108.6 . . ?
C20A C21A H21D 108.6 . . ?
H21C C21A H21D 107.6 . . ?
C22A C21A C20A 114.7(2) . . ?
C22A C21A H21C 108.6 . . ?
C22A C21A H21D 108.6 . . ?
C21A C22A H22C 109.1 . . ?
C21A C22A H22D 109.1 . . ?
H22C C22A H22D 107.8 . . ?
C23A C22A C21A 112.6(2) . . ?
C23A C22A H22C 109.1 . . ?
C23A C22A H22D 109.1 . . ?
C22A C23A H23D 109.5 . . ?
C22A C23A H23E 109.5 . . ?
C22A C23A H23F 109.5 . . ?
H23D C23A H23E 109.5 . . ?
H23D C23A H23F 109.5 . . ?
H23E C23A H23F 109.5 . . ?
O2A C24A H24C 109.9 . . ?
O2A C24A H24D 109.9 . . ?
O2A C24A C25A 109.0(2) . . ?
H24C C24A H24D 108.3 . . ?
C25A C24A H24C 109.9 . . ?
C25A C24A H24D 109.9 . . ?
C24A C25A C26A 109.9(2) . . ?
C25A C26A H26C 108.8 . . ?
C25A C26A H26D 108.8 . . ?
H26C C26A H26D 107.7 . . ?
C27A C26A C25A 113.8(2) . . ?
C27A C26A H26C 108.8 . . ?
C27A C26A H26D 108.8 . . ?
C26A C27A H27C 108.9 . . ?
C26A C27A H27D 108.9 . . ?
H27C C27A H27D 107.7 . . ?
C28A C27A C26A 113.2(2) . . ?
C28A C27A H27C 108.9 . . ?
C28A C27A H27D 108.9 . . ?
C27A C28A H28C 108.9 . . ?
C27A C28A H28D 108.9 . . ?
C27A C28A C29A 113.3(3) . . ?
H28C C28A H28D 107.7 . . ?
C29A C28A H28C 108.9 . . ?
C29A C28A H28D 108.9 . . ?
C28A C29A H29D 109.5 . . ?
C28A C29A H29E 109.5 . . ?
C28A C29A H29F 109.5 . . ?
H29D C29A H29E 109.5 . . ?
H29D C29A H29F 109.5 . . ?
H29E C29A H29F 109.5 . . ?
F1A B1A N1A 110.1(2) . . ?
F1A B1A N3A 110.2(2) . . ?
F2A B1A F1A 113.0(2) . . ?
F2A B1A N1A 111.5(2) . . ?
F2A B1A N3A 113.0(2) . . ?
N3A B1A N1A 98.16(17) . . ?

loop_
_geom_bond_atom_site_label_1
_geom_bond_atom_site_label_2
_geom_bond_distance
_geom_bond_site_symmetry_2
_geom_bond_publ_flag
F1 B1 1.360(3) . ?
F2 B1 1.364(3) . ?
O1 C15 1.352(3) . ?
O1 C18 1.441(3) . ?
O2 C7 1.367(3) . ?
O2 C24 1.428(3) . ?
N1 N2 1.300(3) . ?
N1 C1 1.349(3) . ?
N1 B1 1.652(3) . ?
N2 C12 1.391(3) . ?
N3 C2 1.349(3) . ?
N3 C10 1.388(3) . ?
N3 B1 1.567(4) . ?
N4 C11 1.157(3) . ?
C1 C2 1.419(3) . ?
C1 C11 1.412(3) . ?
C2 C3 1.396(4) . ?
C3 H3 0.9500 . ?
C3 C4 1.363(3) . ?
C4 H4 0.9500 . ?
C4 C5 1.431(4) . ?
C5 C6 1.411(3) . ?
C5 C10 1.407(4) . ?
C6 H6 0.9500 . ?
C6 C7 1.379(4) . ?
C7 C8 1.400(4) . ?
C8 H8 0.9500 . ?
C8 C9 1.377(3) . ?
C9 H9 0.9500 . ?
C9 C10 1.409(4) . ?
C12 C13 1.411(3) . ?
C12 C17 1.404(4) . ?
C13 H13 0.9500 . ?
C13 C14 1.368(4) . ?
C14 H14 0.9500 . ?
C14 C15 1.394(4) . ?
C15 C16 1.402(3) . ?
C16 H16 0.9500 . ?
C16 C17 1.391(4) . ?
C17 H17 0.9500 . ?
C18 H18A 0.9900 . ?
C18 H18B 0.9900 . ?
C18 C19 1.511(3) . ?
C19 H19A 0.9900 . ?
C19 H19B 0.9900 . ?
C19 C20 1.520(4) . ?
C20 H20A 0.9900 . ?
C20 H20B 0.9900 . ?
C20 C21 1.526(3) . ?
C21 H21A 0.9900 . ?
C21 H21B 0.9900 . ?
C21 C22 1.528(4) . ?
C22 H22A 0.9900 . ?
C22 H22B 0.9900 . ?
C22 C23 1.518(4) . ?
C23 H23A 0.9800 . ?
C23 H23B 0.9800 . ?
C23 H23C 0.9800 . ?
C24 H24A 0.9900 . ?
C24 H24B 0.9900 . ?
C24 C25 1.514(3) . ?
C25 H25A 0.9900 . ?
C25 H25B 0.9900 . ?
C25 C26 1.516(4) . ?
C26 H26A 0.9900 . ?
C26 H26B 0.9900 . ?
C26 C27 1.519(4) . ?
C27 H27A 0.9900 . ?
C27 H27B 0.9900 . ?
C27 C28 1.535(5) . ?
C28 H28A 0.9900 . ?
C28 H28B 0.9900 . ?
C28 C29 1.514(4) . ?
C29 H29A 0.9800 . ?
C29 H29B 0.9800 . ?
C29 H29C 0.9800 . ?
F1A B1A 1.376(3) . ?
F2A B1A 1.361(3) . ?
O1A C15A 1.356(3) . ?
O1A C18A 1.428(3) . ?
O2A C7A 1.358(3) . ?
O2A C24A 1.434(3) . ?
N1A N2A 1.289(3) . ?
N1A C1A 1.368(3) . ?
N1A B1A 1.644(4) . ?
N2A C12A 1.399(3) . ?
N3A C2A 1.355(3) . ?
N3A C10A 1.374(4) . ?
N3A B1A 1.561(3) . ?
N4A C11A 1.152(4) . ?
C1A C2A 1.413(4) . ?
C1A C11A 1.415(4) . ?
C2A C3A 1.408(3) . ?
C3A H3A 0.9500 . ?
C3A C4A 1.354(4) . ?
C4A H4A 0.9500 . ?
C4A C5A 1.432(3) . ?
C5A C6A 1.406(4) . ?
C5A C10A 1.412(3) . ?
C6A H6A 0.9500 . ?
C6A C7A 1.384(4) . ?
C7A C8A 1.409(4) . ?
C8A H8A 0.9500 . ?
C8A C9A 1.366(4) . ?
C9A H9A 0.9500 . ?
C9A C10A 1.414(3) . ?
C12A C13A 1.393(4) . ?
C12A C17A 1.416(3) . ?
C13A H13A 0.9500 . ?
C13A C14A 1.384(3) . ?
C14A H14A 0.9500 . ?
C14A C15A 1.397(3) . ?
C15A C16A 1.389(4) . ?
C16A H16A 0.9500 . ?
C16A C17A 1.376(3) . ?
C17A H17A 0.9500 . ?
C18A H18C 0.9900 . ?
C18A H18D 0.9900 . ?
C18A C19A 1.515(3) . ?
C19A H19C 0.9900 . ?
C19A H19D 0.9900 . ?
C19A C20A 1.510(4) . ?
C20A H20C 0.9900 . ?
C20A H20D 0.9900 . ?
C20A C21A 1.531(3) . ?
C21A H21C 0.9900 . ?
C21A H21D 0.9900 . ?
C21A C22A 1.525(4) . ?
C22A H22C 0.9900 . ?
C22A H22D 0.9900 . ?
C22A C23A 1.520(3) . ?
C23A H23D 0.9800 . ?
C23A H23E 0.9800 . ?
C23A H23F 0.9800 . ?
C24A H24C 0.9900 . ?
C24A H24D 0.9900 . ?
C24A C25A 1.515(4) . ?
C25A C26A 1.530(4) . ?
C26A H26C 0.9900 . ?
C26A H26D 0.9900 . ?
C26A C27A 1.528(4) . ?
C27A H27C 0.9900 . ?
C27A H27D 0.9900 . ?
C27A C28A 1.518(4) . ?
C28A H28C 0.9900 . ?
C28A H28D 0.9900 . ?
C28A C29A 1.523(5) . ?
C29A H29D 0.9800 . ?
C29A H29E 0.9800 . ?
C29A H29F 0.9800 . ?

loop_
_geom_torsion_atom_site_label_1
_geom_torsion_atom_site_label_2
_geom_torsion_atom_site_label_3
_geom_torsion_atom_site_label_4
_geom_torsion
_geom_torsion_site_symmetry_1
_geom_torsion_site_symmetry_2
_geom_torsion_site_symmetry_3
_geom_torsion_site_symmetry_4
_geom_torsion_publ_flag
O1 C15 C16 C17 179.9(2) . . . . ?
O1 C18 C19 C20 -178.1(2) . . . . ?
O2 C7 C8 C9 -179.4(2) . . . . ?
O2 C24 C25 C26 -177.5(2) . . . . ?
N1 N2 C12 C13 -175.9(2) . . . . ?
N1 N2 C12 C17 4.9(4) . . . . ?
N1 C1 C2 N3 0.8(3) . . . . ?
N1 C1 C2 C3 179.8(2) . . . . ?
N2 N1 C1 C2 -178.9(2) . . . . ?
N2 N1 C1 C11 -0.8(3) . . . . ?
N2 N1 B1 F1 60.9(3) . . . . ?
N2 N1 B1 F2 -65.6(3) . . . . ?
N2 N1 B1 N3 178.0(2) . . . . ?
N2 C12 C13 C14 -179.6(2) . . . . ?
N2 C12 C17 C16 179.0(2) . . . . ?
N3 C2 C3 C4 0.0(4) . . . . ?
C1 N1 N2 C12 178.8(2) . . . . ?
C1 N1 B1 F1 -118.1(2) . . . . ?
C1 N1 B1 F2 115.4(2) . . . . ?
C1 N1 B1 N3 -1.0(2) . . . . ?
C1 C2 C3 C4 -178.9(2) . . . . ?
C2 N3 C10 C5 0.0(3) . . . . ?
C2 N3 C10 C9 -179.0(2) . . . . ?
C2 N3 B1 F1 116.6(2) . . . . ?
C2 N3 B1 F2 -114.0(2) . . . . ?
C2 N3 B1 N1 1.5(2) . . . . ?
C2 C3 C4 C5 0.2(4) . . . . ?
C3 C4 C5 C6 179.8(2) . . . . ?
C3 C4 C5 C10 -0.2(4) . . . . ?
C4 C5 C6 C7 -179.8(2) . . . . ?
C4 C5 C10 N3 0.2(3) . . . . ?
C4 C5 C10 C9 179.1(2) . . . . ?
C5 C6 C7 O2 179.7(2) . . . . ?
C5 C6 C7 C8 0.1(4) . . . . ?
C6 C5 C10 N3 -179.9(2) . . . . ?
C6 C5 C10 C9 -0.9(3) . . . . ?
C6 C7 C8 C9 0.3(4) . . . . ?
C7 O2 C24 C25 178.6(2) . . . . ?
C7 C8 C9 C10 -0.9(4) . . . . ?
C8 C9 C10 N3 -179.8(2) . . . . ?
C8 C9 C10 C5 1.2(3) . . . . ?
C10 N3 C2 C1 179.0(2) . . . . ?
C10 N3 C2 C3 0.0(3) . . . . ?
C10 N3 B1 F1 -64.0(3) . . . . ?
C10 N3 B1 F2 65.4(3) . . . . ?
C10 N3 B1 N1 -179.1(2) . . . . ?
C10 C5 C6 C7 0.3(3) . . . . ?
C11 C1 C2 N3 -177.4(2) . . . . ?
C11 C1 C2 C3 1.6(4) . . . . ?
C12 C13 C14 C15 0.5(4) . . . . ?
C13 C12 C17 C16 -0.2(4) . . . . ?
C13 C14 C15 O1 179.6(2) . . . . ?
C13 C14 C15 C16 -0.2(4) . . . . ?
C14 C15 C16 C17 -0.3(4) . . . . ?
C15 O1 C18 C19 173.2(2) . . . . ?
C15 C16 C17 C12 0.5(4) . . . . ?
C17 C12 C13 C14 -0.3(4) . . . . ?
C18 O1 C15 C14 -174.1(2) . . . . ?
C18 O1 C15 C16 5.7(4) . . . . ?
C18 C19 C20 C21 179.1(2) . . . . ?
C19 C20 C21 C22 177.8(2) . . . . ?
C20 C21 C22 C23 62.7(3) . . . . ?
C24 O2 C7 C6 3.2(3) . . . . ?
C24 O2 C7 C8 -177.2(2) . . . . ?
C24 C25 C26 C27 -177.0(2) . . . . ?
C25 C26 C27 C28 178.1(2) . . . . ?
C26 C27 C28 C29 -175.5(3) . . . . ?
B1 N1 N2 C12 -0.2(4) . . . . ?
B1 N1 C1 C2 0.3(3) . . . . ?
B1 N1 C1 C11 178.5(2) . . . . ?
B1 N3 C2 C1 -1.5(3) . . . . ?
B1 N3 C2 C3 179.4(2) . . . . ?
B1 N3 C10 C5 -179.4(2) . . . . ?
B1 N3 C10 C9 1.7(4) . . . . ?
O1A C15A C16A C17A -179.9(2) . . . . ?
O1A C18A C19A C20A -178.5(2) . . . . ?
O2A C7A C8A C9A 178.7(2) . . . . ?
O2A C24A C25A C26A 175.9(2) . . . . ?
N1A N2A C12A C13A 172.0(2) . . . . ?
N1A N2A C12A C17A -9.7(4) . . . . ?
N1A C1A C2A N3A -1.2(3) . . . . ?
N1A C1A C2A C3A 178.9(2) . . . . ?
N2A N1A C1A C2A 178.6(2) . . . . ?
N2A N1A C1A C11A -0.5(4) . . . . ?
N2A N1A B1A F1A 68.0(3) . . . . ?
N2A N1A B1A F2A -58.3(3) . . . . ?
N2A N1A B1A N3A -177.0(2) . . . . ?
N2A C12A C13A C14A -179.4(2) . . . . ?
N2A C12A C17A C16A -179.6(2) . . . . ?
N3A C2A C3A C4A 1.2(3) . . . . ?
C1A N1A N2A C12A -179.9(2) . . . . ?
C1A N1A B1A F1A -111.7(2) . . . . ?
C1A N1A B1A F2A 122.1(2) . . . . ?
C1A N1A B1A N3A 3.4(2) . . . . ?
C1A C2A C3A C4A -178.9(2) . . . . ?
C2A N3A C10A C5A -1.4(3) . . . . ?
C2A N3A C10A C9A 177.9(2) . . . . ?
C2A N3A B1A F1A 110.8(2) . . . . ?
C2A N3A B1A F2A -121.8(2) . . . . ?
C2A N3A B1A N1A -4.2(2) . . . . ?
C2A C3A C4A C5A -0.9(4) . . . . ?
C3A C4A C5A C6A -179.6(2) . . . . ?
C3A C4A C5A C10A -0.5(3) . . . . ?
C4A C5A C6A C7A 177.3(2) . . . . ?
C4A C5A C10A N3A 1.6(3) . . . . ?
C4A C5A C10A C9A -177.6(2) . . . . ?
C5A C6A C7A O2A -177.8(2) . . . . ?
C5A C6A C7A C8A 1.1(4) . . . . ?
C6A C5A C10A N3A -179.2(2) . . . . ?
C6A C5A C10A C9A 1.5(3) . . . . ?
C6A C7A C8A C9A -0.3(4) . . . . ?
C7A O2A C24A C25A -180.0(2) . . . . ?
C7A C8A C9A C10A 0.0(4) . . . . ?
C8A C9A C10A N3A -179.9(2) . . . . ?
C8A C9A C10A C5A -0.7(3) . . . . ?
C10A N3A C2A C1A -180.0(2) . . . . ?
C10A N3A C2A C3A -0.1(3) . . . . ?
C10A N3A B1A F1A -65.3(3) . . . . ?
C10A N3A B1A F2A 62.2(3) . . . . ?
C10A N3A B1A N1A 179.8(2) . . . . ?
C10A C5A C6A C7A -1.8(3) . . . . ?
C11A C1A C2A N3A 177.9(2) . . . . ?
C11A C1A C2A C3A -2.0(4) . . . . ?
C12A C13A C14A C15A -1.4(4) . . . . ?
C13A C12A C17A C16A -1.5(4) . . . . ?
C13A C14A C15A O1A -179.4(2) . . . . ?
C13A C14A C15A C16A -0.1(4) . . . . ?
C14A C15A C16A C17A 0.8(4) . . . . ?
C15A O1A C18A C19A 172.7(2) . . . . ?
C15A C16A C17A C12A 0.1(4) . . . . ?
C17A C12A C13A C14A 2.1(4) . . . . ?
C18A O1A C15A C14A 5.3(4) . . . . ?
C18A O1A C15A C16A -174.0(2) . . . . ?
C18A C19A C20A C21A -174.9(2) . . . . ?
C19A C20A C21A C22A -54.0(3) . . . . ?
C20A C21A C22A C23A -173.5(2) . . . . ?
C24A O2A C7A C6A -5.4(4) . . . . ?
C24A O2A C7A C8A 175.6(2) . . . . ?
C24A C25A C26A C27A 175.7(2) . . . . ?
C25A C26A C27A C28A 177.0(3) . . . . ?
C26A C27A C28A C29A 176.0(3) . . . . ?
B1A N1A N2A C12A 0.5(4) . . . . ?
B1A N1A C1A C2A -1.6(3) . . . . ?
B1A N1A C1A C11A 179.2(2) . . . . ?
B1A N3A C2A C1A 3.7(3) . . . . ?
B1A N3A C2A C3A -176.4(2) . . . . ?
B1A N3A C10A C5A 174.3(2) . . . . ?
B1A N3A C10A C9A -6.4(4) . . . . ?

loop_
_exptl_oxdiff_crystal_face_indexfrac_h
_exptl_oxdiff_crystal_face_indexfrac_k
_exptl_oxdiff_crystal_face_indexfrac_l
_exptl_oxdiff_crystal_face_x
_exptl_oxdiff_crystal_face_y
_exptl_oxdiff_crystal_face_z
0.0035 -0.9846 2.0017 -0.0394 -0.0458 -0.3337
0.0023 -0.9979 -0.0005 0.0284 -0.0237 -0.0044
-0.0023 0.9979 0.0005 -0.0284 0.0237 0.0044
-0.6194 6.9164 -5.0035 0.0565 0.3236 0.8770
5.1173 -7.6947 -1.9935 -0.4342 -1.0385 0.0989
-2.6169 7.8492 3.0010 0.0427 0.6003 -0.3592
